data_7229093
loop_
_publ_author_name
'Xue, Yuanshan'
'Shi, Dayou'
'Zhang, Haitao'
'Ju, Weiwei'
'Mei, Hua'
'Xu, Yan'

_publ_section_title
;
 A Series of Color-Tunable Light-Emitting Open-Framework Lanthanide
 Sulfates Containing Extra-Large 36-Membered Ring Channels
;
_journal_name_full CrystEngComm
_journal_paper_doi 10.1039/C7CE01319A
_journal_year 2017
_chemical_formula_sum 'C28 H136 Er10 N14 O82 S16'
_chemical_formula_weight 4167.06
_space_group_crystal_system tetragonal
_space_group_IT_number 86
_space_group_name_Hall '-P 4bc'
_space_group_name_H-M_alt 'P 42/n'
_symmetry_space_group_name_Hall '-P 4bc'
_symmetry_space_group_name_H-M 'P 42/n :2'
_atom_sites_solution_hydrogens mixed
_audit_creation_method SHELXL-2014/7
_audit_update_record
;
2017-04-19 deposited with the CCDC.
2017-09-08 downloaded from the CCDC.
;
_cell_angle_alpha 90
_cell_angle_beta 90
_cell_angle_gamma 90
_cell_formula_units_Z 2
_cell_length_a 15.9800(7)
_cell_length_b 15.9800(7)
_cell_length_c 22.646(2)
_cell_measurement_reflns_used 4123
_cell_measurement_temperature 296(2)
_cell_measurement_theta_max 21.41
_cell_measurement_theta_min 2.55
_cell_volume 5782.9(6)
_computing_structure_refinement 'SHELXL-2014/7 (Sheldrick, 2014)'
_diffrn_ambient_temperature 296(2)
_diffrn_measured_fraction_theta_full 0.994
_diffrn_measured_fraction_theta_max 0.994
_diffrn_measurement_device_type 'Bruker Apex2 CCD'
_diffrn_measurement_method '\w scans'
_diffrn_radiation_type MoK\a
_diffrn_radiation_wavelength 0.71073
_diffrn_reflns_av_R_equivalents 0.1322
_diffrn_reflns_av_unetI/netI 0.0697
_diffrn_reflns_Laue_measured_fraction_full 0.994
_diffrn_reflns_Laue_measured_fraction_max 0.994
_diffrn_reflns_limit_h_max 19
_diffrn_reflns_limit_h_min -19
_diffrn_reflns_limit_k_max 19
_diffrn_reflns_limit_k_min -19
_diffrn_reflns_limit_l_max 27
_diffrn_reflns_limit_l_min -27
_diffrn_reflns_number 41342
_diffrn_reflns_point_group_measured_fraction_full 0.994
_diffrn_reflns_point_group_measured_fraction_max 0.994
_diffrn_reflns_theta_full 25.242
_diffrn_reflns_theta_max 25.493
_diffrn_reflns_theta_min 1.560
_exptl_absorpt_coefficient_mu 7.569
_exptl_crystal_colour colorless
_exptl_crystal_density_diffrn 2.393
_exptl_crystal_description block
_exptl_crystal_F_000 3988
_exptl_crystal_size_max 0.160
_exptl_crystal_size_mid 0.130
_exptl_crystal_size_min 0.120
_refine_diff_density_max 2.248
_refine_diff_density_min -2.121
_refine_diff_density_rms 0.265
_refine_ls_extinction_method none
_refine_ls_goodness_of_fit_ref 1.169
_refine_ls_hydrogen_treatment constr
_refine_ls_matrix_type full
_refine_ls_number_parameters 358
_refine_ls_number_reflns 5365
_refine_ls_number_restraints 81
_refine_ls_restrained_S_all 1.163
_refine_ls_R_factor_all 0.1297
_refine_ls_R_factor_gt 0.0981
_refine_ls_shift/su_max 0.000
_refine_ls_shift/su_mean 0.000
_refine_ls_structure_factor_coef Fsqd
_refine_ls_weighting_details 'w=1/[\s^2^(Fo^2^)+340.1336P] where P=(Fo^2^+2Fc^2^)/3'
_refine_ls_weighting_scheme calc
_refine_ls_wR_factor_gt 0.1810
_refine_ls_wR_factor_ref 0.1900
_reflns_Friedel_coverage 0.000
_reflns_number_gt 3850
_reflns_number_total 5365
_reflns_threshold_expression 'I > 2\s(I)'
_cod_data_source_file c7ce01319a2.cif
_cod_data_source_block zht-3-4
_cod_original_cell_volume 5783.0(7)
_cod_database_code 7229093
_shelx_shelxl_version_number 2014/7
_shelx_space_group_comment
;
The symmetry employed for this shelxl refinement is uniquely defined
by the following loop, which should always be used as a source of
symmetry information in preference to the above space-group names.
They are only intended as comments.
;
_shelx_estimated_absorpt_t_min 0.377
_shelx_estimated_absorpt_t_max 0.464

loop_
_space_group_symop_operation_xyz
'x, y, z'
'-x+1/2, -y+1/2, z'
'-y, x+1/2, z+1/2'
'y+1/2, -x, z+1/2'
'-x, -y, -z'
'x-1/2, y-1/2, -z'
'y, -x-1/2, -z-1/2'
'-y-1/2, x, -z-1/2'

loop_
_atom_site_label
_atom_site_type_symbol
_atom_site_fract_x
_atom_site_fract_y
_atom_site_fract_z
_atom_site_U_iso_or_equiv
_atom_site_adp_type
_atom_site_occupancy
_atom_site_site_symmetry_order
_atom_site_calc_flag
_atom_site_refinement_flags_posn
_atom_site_refinement_flags_adp
_atom_site_refinement_flags_occupancy
Er1 Er 0.41918(6) 0.19992(7) 0.24513(4) 0.0421(3) Uani 1 1 d . . .
Er2 Er 0.42612(7) 0.41812(8) 0.09277(4) 0.0503(3) Uani 1 1 d . . .
Er3 Er 0.2500 0.2500 0.12988(5) 0.0374(4) Uani 1 2 d S T P
S1 S 0.4561(4) 0.1984(4) 0.0917(2) 0.0463(15) Uani 1 1 d . . .
S2 S 0.5156(4) 0.3946(4) 0.2353(2) 0.0526(16) Uani 1 1 d . . .
S3 S 0.3862(4) 0.4790(5) -0.0318(3) 0.0578(19) Uani 1 1 d . . .
S4 S 0.3514(5) 0.5654(5) 0.1644(3) 0.065(2) Uani 1 1 d . . .
O1 O 0.2946(8) 0.1596(7) 0.2019(5) 0.024(3) Uani 1 1 d . . .
O2 O 0.3594(8) 0.3080(8) 0.1865(5) 0.026(3) Uani 1 1 d . . .
O3 O 0.3038(8) 0.3514(8) 0.0782(5) 0.028(3) Uani 1 1 d . U .
O4 O 0.3634(9) 0.1863(10) 0.0855(6) 0.047(4) Uani 1 1 d . . .
O5 O 0.4757(9) 0.2847(10) 0.0762(6) 0.047(4) Uani 1 1 d . . .
O6 O 0.3247(11) 0.4751(11) 0.1595(7) 0.061(5) Uani 1 1 d . . .
O7 O 0.4791(10) 0.1831(11) 0.1543(6) 0.056(5) Uani 1 1 d . . .
O8 O 0.4418(10) 0.4363(10) 0.2615(6) 0.053(4) Uani 1 1 d . . .
O9 O 0.5011(11) 0.1416(12) 0.0535(7) 0.067(5) Uani 1 1 d . . .
O10 O 0.5122(9) 0.3059(10) 0.2521(7) 0.052(4) Uani 1 1 d . . .
O11 O 0.4248(10) 0.3985(12) -0.0155(7) 0.063(5) Uani 1 1 d . . .
O12 O 0.5133(10) 0.4001(11) 0.1707(6) 0.058(5) Uani 1 1 d . . .
O13 O 0.3616(10) 0.5157(11) 0.0268(7) 0.063(5) Uani 1 1 d . . .
O14 O 0.5923(11) 0.4327(11) 0.2580(7) 0.067(5) Uani 1 1 d . . .
O15 O 0.3147(11) 0.4697(12) -0.0708(8) 0.082(7) Uani 1 1 d D . .
O16 O 0.2934(11) 0.6199(9) 0.1325(8) 0.064(5) Uani 1 1 d . . .
O17 O 0.4340(12) 0.5642(12) 0.1364(8) 0.072(6) Uani 1 1 d . . .
O18 O 0.4483(10) 0.5353(12) -0.0581(7) 0.066(5) Uani 1 1 d . . .
O19 O 0.3565(13) 0.5818(12) 0.2276(8) 0.079(6) Uani 1 1 d . . .
C1 C 0.372(2) -0.021(2) 0.1027(13) 0.100(12) Uani 1 1 d . . .
H1A H 0.3469 -0.0090 0.1402 0.150 Uiso 1 1 calc R U .
H1B H 0.3763 -0.0803 0.0975 0.150 Uiso 1 1 calc R U .
H1C H 0.4271 0.0034 0.1013 0.150 Uiso 1 1 calc R U .
C2 C 0.359(2) -0.003(2) -0.0032(12) 0.091(11) Uani 1 1 d . . .
H2A H 0.3248 0.0206 -0.0340 0.137 Uiso 1 1 calc R U .
H2B H 0.4137 0.0214 -0.0048 0.137 Uiso 1 1 calc R U .
H2C H 0.3629 -0.0623 -0.0087 0.137 Uiso 1 1 calc R U .
C3 C 0.539(3) 0.248(2) -0.0818(16) 0.113(13) Uani 1 1 d . U .
H3A H 0.4906 0.2699 -0.1014 0.170 Uiso 1 1 calc R U .
H3B H 0.5811 0.2343 -0.1106 0.170 Uiso 1 1 calc R U .
H3C H 0.5240 0.1984 -0.0603 0.170 Uiso 1 1 calc R U .
C4 C 0.644(3) 0.284(3) -0.0099(19) 0.132(15) Uani 1 1 d . U .
H4A H 0.6623 0.3275 0.0161 0.197 Uiso 1 1 calc R U .
H4B H 0.6307 0.2347 0.0129 0.197 Uiso 1 1 calc R U .
H4C H 0.6878 0.2707 -0.0374 0.197 Uiso 1 1 calc R U .
C5 C 0.568(3) 0.642(4) 0.243(2) 0.18(2) Uani 1 1 d . U .
H5A H 0.5428 0.6639 0.2075 0.264 Uiso 1 1 calc R U .
H5B H 0.6070 0.6815 0.2584 0.264 Uiso 1 1 calc R U .
H5C H 0.5970 0.5907 0.2332 0.264 Uiso 1 1 calc R U .
C6 C 0.529(3) 0.591(3) 0.3419(19) 0.138(16) Uani 1 1 d . U .
H6A H 0.4799 0.5829 0.3655 0.206 Uiso 1 1 calc R U .
H6B H 0.5566 0.5377 0.3363 0.206 Uiso 1 1 calc R U .
H6C H 0.5666 0.6286 0.3615 0.206 Uiso 1 1 calc R U .
C7 C 0.243(5) 0.817(4) 0.341(3) 0.102(19) Uani 0.5 1 d D U P
H7A H 0.2381 0.8705 0.3221 0.153 Uiso 0.5 1 calc R U P
H7B H 0.1951 0.8067 0.3650 0.153 Uiso 0.5 1 calc R U P
H7C H 0.2928 0.8163 0.3650 0.153 Uiso 0.5 1 calc R U P
C8 C 0.215(6) 0.254(9) -0.071(3) 0.18(4) Uani 0.5 1 d D U P
H8A H 0.1669 0.2795 -0.0884 0.277 Uiso 0.5 1 d R U P
H8B H 0.2427 0.2944 -0.0463 0.277 Uiso 0.5 1 d R U P
H8C H 0.1989 0.2072 -0.0479 0.277 Uiso 0.5 1 d R U P
N1 N 0.3203(14) 0.0151(15) 0.0551(9) 0.071(7) Uani 1 1 d . . .
H1D H 0.3159 0.0702 0.0600 0.085 Uiso 1 1 calc R U .
H1E H 0.2691 -0.0068 0.0565 0.085 Uiso 1 1 calc R U .
N2 N 0.5719(17) 0.3103(17) -0.0411(11) 0.087(8) Uani 1 1 d . U .
H2D H 0.5845 0.3564 -0.0613 0.105 Uiso 1 1 calc R U .
H2E H 0.5322 0.3235 -0.0152 0.105 Uiso 1 1 calc R U .
N3 N 0.506(3) 0.625(3) 0.2847(17) 0.162(17) Uani 1 1 d . . .
H3D H 0.4694 0.5898 0.2683 0.194 Uiso 1 1 calc R U .
H3E H 0.4785 0.6727 0.2913 0.194 Uiso 1 1 calc R U .
N4 N 0.2500 0.7500 0.295(3) 0.109(19) Uani 0.5 2 d DS TU P
H4D H 0.2967 0.7551 0.2730 0.131 Uiso 0.5 1 d R U P
O1W O 0.2826(16) 0.5468(18) -0.1754(12) 0.128(9) Uani 1 1 d . U .
N5 N 0.2500 0.2500 -0.132(3) 0.19(4) Uani 0.5 2 d DS TU P
H5D H 0.2715 0.2909 -0.1543 0.223 Uiso 0.5 1 d R U P
O2W O 0.161(4) 0.712(4) 0.201(3) 0.16(2) Uani 0.5 1 d . U P

loop_
_atom_site_aniso_label
_atom_site_aniso_U_11
_atom_site_aniso_U_22
_atom_site_aniso_U_33
_atom_site_aniso_U_23
_atom_site_aniso_U_13
_atom_site_aniso_U_12
Er1 0.0461(6) 0.0535(7) 0.0266(5) 0.0157(4) -0.0022(4) 0.0037(5)
Er2 0.0510(7) 0.0641(8) 0.0357(5) 0.0191(5) 0.0194(5) 0.0203(6)
Er3 0.0456(9) 0.0484(9) 0.0181(6) 0.000 0.000 0.0206(7)
S1 0.045(3) 0.060(4) 0.034(3) 0.018(3) 0.011(2) 0.028(3)
S2 0.059(4) 0.061(4) 0.037(3) 0.016(3) 0.008(3) -0.014(3)
S3 0.047(4) 0.083(5) 0.043(3) 0.029(3) 0.018(3) 0.024(3)
S4 0.076(5) 0.060(4) 0.059(4) 0.022(3) 0.040(4) 0.017(4)
O1 0.036(8) 0.020(7) 0.016(6) -0.001(5) -0.006(5) 0.016(6)
O2 0.028(7) 0.032(7) 0.019(6) 0.014(5) 0.005(5) 0.013(6)
O3 0.030(6) 0.035(6) 0.018(5) 0.014(5) 0.014(5) 0.012(5)
O4 0.046(9) 0.062(10) 0.033(7) 0.003(7) 0.007(7) 0.034(8)
O5 0.048(9) 0.059(10) 0.033(8) 0.020(7) 0.017(7) 0.022(8)
O6 0.072(12) 0.067(12) 0.044(9) 0.026(8) 0.038(8) 0.020(10)
O7 0.052(10) 0.086(13) 0.031(8) 0.022(8) 0.001(7) 0.035(9)
O8 0.058(11) 0.062(11) 0.039(8) 0.007(8) 0.007(8) -0.008(9)
O9 0.063(12) 0.094(14) 0.043(9) 0.009(9) 0.021(8) 0.045(11)
O10 0.042(9) 0.067(11) 0.047(9) 0.014(8) 0.005(8) -0.005(8)
O11 0.052(11) 0.089(14) 0.047(9) 0.020(9) 0.019(8) 0.010(10)
O12 0.060(11) 0.081(13) 0.034(8) 0.023(8) 0.012(7) 0.008(10)
O13 0.051(10) 0.080(13) 0.058(10) 0.030(9) 0.033(8) 0.037(9)
O14 0.068(12) 0.075(13) 0.057(11) 0.021(9) 0.017(9) -0.010(10)
O15 0.046(11) 0.133(19) 0.069(12) 0.034(12) -0.006(9) 0.030(12)
O16 0.075(12) 0.025(8) 0.090(13) 0.018(8) 0.042(10) 0.004(8)
O17 0.079(14) 0.066(12) 0.072(12) 0.029(10) 0.034(10) 0.013(10)
O18 0.050(10) 0.103(15) 0.047(9) 0.048(10) 0.018(8) 0.012(10)
O19 0.090(15) 0.080(14) 0.066(12) -0.011(10) 0.032(11) -0.013(12)
C1 0.14(3) 0.09(3) 0.07(2) -0.012(18) -0.02(2) 0.04(2)
C2 0.09(2) 0.12(3) 0.066(19) -0.022(19) -0.022(17) 0.04(2)
C3 0.13(2) 0.100(19) 0.107(19) 0.035(16) 0.015(16) 0.001(16)
C4 0.13(2) 0.13(2) 0.14(2) 0.031(17) 0.010(17) 0.026(17)
C5 0.18(3) 0.18(3) 0.17(3) 0.003(19) 0.000(19) -0.014(19)
C6 0.15(2) 0.13(2) 0.13(2) 0.008(17) -0.001(17) -0.012(17)
C7 0.10(2) 0.10(2) 0.11(2) 0.004(14) -0.003(14) -0.001(18)
C8 0.18(5) 0.15(4) 0.22(5) 0.003(10) -0.001(10) 0.00(3)
N1 0.063(15) 0.086(17) 0.063(14) -0.029(12) -0.006(11) 0.050(13)
N2 0.087(11) 0.087(11) 0.089(11) 0.012(9) 0.017(9) 0.008(9)
N3 0.18(4) 0.18(4) 0.12(3) -0.02(3) -0.06(3) -0.03(3)
N4 0.10(3) 0.12(3) 0.12(3) 0.000 0.000 -0.01(3)
O1W 0.106(15) 0.144(17) 0.134(16) 0.045(14) 0.009(13) -0.007(14)
N5 0.18(5) 0.16(4) 0.22(5) 0.000 0.000 0.01(3)
O2W 0.17(3) 0.15(3) 0.16(3) 0.001(19) 0.009(19) 0.002(19)

loop_
_atom_type_symbol
_atom_type_description
_atom_type_scat_dispersion_real
_atom_type_scat_dispersion_imag
_atom_type_scat_source
C C 0.0033 0.0016 'International Tables Vol C Tables 4.2.6.8 and 6.1.1.4'
H H 0.0000 0.0000 'International Tables Vol C Tables 4.2.6.8 and 6.1.1.4'
N N 0.0061 0.0033 'International Tables Vol C Tables 4.2.6.8 and 6.1.1.4'
O O 0.0106 0.0060 'International Tables Vol C Tables 4.2.6.8 and 6.1.1.4'
S S 0.1246 0.1234 'International Tables Vol C Tables 4.2.6.8 and 6.1.1.4'
Er Er -0.2586 4.9576 'International Tables Vol C Tables 4.2.6.8 and 6.1.1.4'

loop_
_geom_angle_atom_site_label_1
_geom_angle_atom_site_label_2
_geom_angle_atom_site_label_3
_geom_angle
_geom_angle_site_symmetry_1
_geom_angle_site_symmetry_3
O10 Er1 O7 82.9(6) . .
O10 Er1 O8 131.9(6) . 7_566
O7 Er1 O8 76.9(6) . 7_566
O10 Er1 O1 80.3(5) . 8_656
O7 Er1 O1 140.8(5) . 8_656
O8 Er1 O1 138.6(5) 7_566 8_656
O10 Er1 O1 143.7(5) . .
O7 Er1 O1 86.9(5) . .
O8 Er1 O1 78.4(5) 7_566 .
O1 Er1 O1 86.1(5) 8_656 .
O10 Er1 O6 79.2(5) . 7_566
O7 Er1 O6 130.0(6) . 7_566
O8 Er1 O6 81.4(6) 7_566 7_566
O1 Er1 O6 80.8(5) 8_656 7_566
O1 Er1 O6 131.7(5) . 7_566
O10 Er1 O2 76.0(5) . .
O7 Er1 O2 75.6(4) . .
O8 Er1 O2 137.0(5) 7_566 .
O1 Er1 O2 66.1(4) 8_656 .
O1 Er1 O2 67.7(4) . .
O6 Er1 O2 141.3(5) 7_566 .
O10 Er1 O2 134.2(5) . 7_566
O7 Er1 O2 142.9(5) . 7_566
O8 Er1 O2 75.8(5) 7_566 7_566
O1 Er1 O2 63.0(4) 8_656 7_566
O1 Er1 O2 63.4(4) . 7_566
O6 Er1 O2 69.3(5) 7_566 7_566
O2 Er1 O2 109.3(5) . 7_566
O10 Er1 O19 67.5(6) . 7_566
O7 Er1 O19 76.9(5) . 7_566
O8 Er1 O19 65.6(6) 7_566 7_566
O1 Er1 O19 126.8(5) 8_656 7_566
O1 Er1 O19 143.0(5) . 7_566
O6 Er1 O19 53.1(6) 7_566 7_566
O2 Er1 O19 136.4(5) . 7_566
O2 Er1 O19 113.1(4) 7_566 7_566
O10 Er1 S4 70.6(4) . 7_566
O7 Er1 S4 103.9(4) . 7_566
O8 Er1 S4 72.7(4) 7_566 7_566
O1 Er1 S4 103.4(3) 8_656 7_566
O1 Er1 S4 145.6(3) . 7_566
O6 Er1 S4 26.2(5) 7_566 7_566
O2 Er1 S4 146.4(3) . 7_566
O2 Er1 S4 91.4(3) 7_566 7_566
O19 Er1 S4 27.0(4) 7_566 7_566
O10 Er1 Er3 110.8(4) . .
O7 Er1 Er3 73.0(4) . .
O8 Er1 Er3 104.2(4) 7_566 .
O1 Er1 Er3 80.4(3) 8_656 .
O1 Er1 Er3 33.2(3) . .
O6 Er1 Er3 156.8(4) 7_566 .
O2 Er1 Er3 35.6(3) . .
O2 Er1 Er3 90.0(3) 7_566 .
O19 Er1 Er3 149.8(4) 7_566 .
S4 Er1 Er3 176.17(16) 7_566 .
O3 Er2 O12 126.0(5) . .
O3 Er2 O18 150.3(5) . 5_665
O12 Er2 O18 76.6(5) . 5_665
O3 Er2 O5 80.6(5) . .
O12 Er2 O5 78.3(6) . .
O18 Er2 O5 86.7(6) 5_665 .
O3 Er2 O13 81.0(5) . .
O12 Er2 O13 146.5(7) . .
O18 Er2 O13 87.2(5) 5_665 .
O5 Er2 O13 130.5(6) . .
O3 Er2 O6 71.7(6) . .
O12 Er2 O6 88.5(6) . .
O18 Er2 O6 133.5(7) 5_665 .
O5 Er2 O6 133.4(5) . .
O13 Er2 O6 81.6(5) . .
O3 Er2 O11 77.7(5) . .
O12 Er2 O11 139.6(6) . .
O18 Er2 O11 73.0(6) 5_665 .
O5 Er2 O11 74.0(5) . .
O13 Er2 O11 57.3(6) . .
O6 Er2 O11 131.9(6) . .
O3 Er2 O17 122.4(5) . .
O12 Er2 O17 77.5(6) . .
O18 Er2 O17 77.9(6) 5_665 .
O5 Er2 O17 153.8(6) . .
O13 Er2 O17 70.4(6) . .
O6 Er2 O17 55.9(6) . .
O11 Er2 O17 120.2(6) . .
O3 Er2 S3 80.4(3) . .
O12 Er2 S3 152.7(4) . .
O18 Er2 S3 76.2(4) 5_665 .
O5 Er2 S3 102.5(4) . .
O13 Er2 S3 29.0(4) . .
O6 Er2 S3 108.7(4) . .
O11 Er2 S3 28.6(4) . .
O17 Er2 S3 94.4(4) . .
O3 Er2 S4 95.9(3) . .
O12 Er2 S4 85.8(5) . .
O18 Er2 S4 105.8(5) 5_665 .
O5 Er2 S4 157.0(3) . .
O13 Er2 S4 70.5(4) . .
O6 Er2 S4 28.4(4) . .
O11 Er2 S4 127.8(4) . .
O17 Er2 S4 28.0(4) . .
S3 Er2 S4 99.28(18) . .
O3 Er3 O3 114.9(7) 2 .
O3 Er3 O1 136.8(5) 2 2
O3 Er3 O1 92.1(4) . 2
O3 Er3 O1 92.1(4) 2 .
O3 Er3 O1 136.8(5) . .
O1 Er3 O1 89.3(5) 2 .
O3 Er3 O4 75.4(5) 2 .
O3 Er3 O4 77.5(5) . .
O1 Er3 O4 146.3(5) 2 .
O1 Er3 O4 77.8(4) . .
O3 Er3 O4 77.5(5) 2 2
O3 Er3 O4 75.4(5) . 2
O1 Er3 O4 77.8(4) 2 2
O1 Er3 O4 146.3(5) . 2
O4 Er3 O4 128.4(7) . 2
O3 Er3 O2 72.9(4) 2 2
O3 Er3 O2 151.5(4) . 2
O1 Er3 O2 68.3(4) 2 2
O1 Er3 O2 66.2(4) . 2
O4 Er3 O2 130.2(5) . 2
O4 Er3 O2 80.1(5) 2 2
O3 Er3 O2 151.5(4) 2 .
O3 Er3 O2 72.9(4) . .
O1 Er3 O2 66.2(4) 2 .
O1 Er3 O2 68.3(4) . .
O4 Er3 O2 80.1(5) . .
O4 Er3 O2 130.2(5) 2 .
O2 Er3 O2 114.1(5) 2 .
O3 Er3 Er1 119.2(3) 2 .
O3 Er3 Er1 104.0(3) . .
O1 Er3 Er1 82.3(3) 2 .
O1 Er3 Er1 33.6(3) . .
O4 Er3 Er1 69.6(3) . .
O4 Er3 Er1 160.0(3) 2 .
O2 Er3 Er1 94.0(3) 2 .
O2 Er3 Er1 36.0(3) . .
O3 Er3 Er1 104.0(3) 2 2
O3 Er3 Er1 119.2(3) . 2
O1 Er3 Er1 33.6(3) 2 2
O1 Er3 Er1 82.3(3) . 2
O4 Er3 Er1 160.0(3) . 2
O4 Er3 Er1 69.6(3) 2 2
O2 Er3 Er1 36.0(3) 2 2
O2 Er3 Er1 94.0(3) . 2
Er1 Er3 Er1 94.42(4) . 2
O9 S1 O5 110.1(10) . .
O9 S1 O7 110.3(9) . .
O5 S1 O7 109.4(10) . .
O9 S1 O4 110.8(11) . .
O5 S1 O4 108.1(9) . .
O7 S1 O4 108.2(9) . .
O14 S2 O12 110.3(10) . .
O14 S2 O10 110.0(10) . .
O12 S2 O10 108.4(10) . .
O14 S2 O8 109.8(10) . .
O12 S2 O8 110.7(10) . .
O10 S2 O8 107.6(9) . .
O15 S3 O18 110.3(10) . .
O15 S3 O11 113.1(12) . .
O18 S3 O11 110.8(10) . .
O15 S3 O13 111.8(11) . .
O18 S3 O13 107.2(11) . .
O11 S3 O13 103.3(9) . .
O15 S3 Er2 134.0(8) . .
O18 S3 Er2 115.5(7) . .
O11 S3 Er2 53.3(7) . .
O13 S3 Er2 50.4(6) . .
O19 S4 O16 114.4(12) . .
O19 S4 O17 112.2(13) . .
O16 S4 O17 111.4(10) . .
O19 S4 O6 105.0(10) . .
O16 S4 O6 110.8(11) . .
O17 S4 O6 102.2(10) . .
O19 S4 Er2 129.0(9) . .
O16 S4 Er2 116.0(8) . .
O17 S4 Er2 54.3(8) . .
O6 S4 Er2 49.0(6) . .
O19 S4 Er1 61.2(8) . 8_656
O16 S4 Er1 125.9(7) . 8_656
O17 S4 Er1 119.8(8) . 8_656
O6 S4 Er1 43.9(6) . 8_656
Er2 S4 Er1 83.10(17) . 8_656
Er3 O1 Er1 120.7(5) . 7_566
Er3 O1 Er1 113.2(5) . .
Er1 O1 Er1 119.8(4) 7_566 .
Er3 O2 Er1 108.4(5) . .
Er3 O2 Er1 109.2(4) . 8_656
Er1 O2 Er1 108.5(4) . 8_656
Er3 O3 Er2 128.1(5) . .
S1 O4 Er3 132.7(9) . .
S1 O5 Er2 139.7(8) . .
S4 O6 Er1 109.9(9) . 8_656
S4 O6 Er2 102.6(8) . .
Er1 O6 Er2 122.9(7) 8_656 .
S1 O7 Er1 137.5(9) . .
S2 O8 Er1 135.1(10) . 8_656
S2 O10 Er1 136.9(10) . .
S3 O11 Er2 98.1(9) . .
S2 O12 Er2 143.1(10) . .
S3 O13 Er2 100.6(8) . .
S4 O17 Er2 97.8(10) . .
S3 O18 Er2 159.4(11) . 5_665
S4 O19 Er1 91.8(9) . 8_656
N1 C1 H1A 109.5 . .
N1 C1 H1B 109.5 . .
H1A C1 H1B 109.5 . .
N1 C1 H1C 109.5 . .
H1A C1 H1C 109.5 . .
H1B C1 H1C 109.5 . .
N1 C2 H2A 109.5 . .
N1 C2 H2B 109.5 . .
H2A C2 H2B 109.5 . .
N1 C2 H2C 109.5 . .
H2A C2 H2C 109.5 . .
H2B C2 H2C 109.5 . .
N2 C3 H3A 109.5 . .
N2 C3 H3B 109.5 . .
H3A C3 H3B 109.5 . .
N2 C3 H3C 109.5 . .
H3A C3 H3C 109.5 . .
H3B C3 H3C 109.5 . .
N2 C4 H4A 109.5 . .
N2 C4 H4B 109.5 . .
H4A C4 H4B 109.5 . .
N2 C4 H4C 109.5 . .
H4A C4 H4C 109.5 . .
H4B C4 H4C 109.5 . .
N3 C5 H5A 109.5 . .
N3 C5 H5B 109.5 . .
H5A C5 H5B 109.5 . .
N3 C5 H5C 109.5 . .
H5A C5 H5C 109.5 . .
H5B C5 H5C 109.5 . .
N3 C6 H6A 109.5 . .
N3 C6 H6B 109.5 . .
H6A C6 H6B 109.5 . .
N3 C6 H6C 109.5 . .
H6A C6 H6C 109.5 . .
H6B C6 H6C 109.5 . .
N4 C7 H7A 109.5 . .
N4 C7 H7B 109.5 . .
H7A C7 H7B 109.5 . .
N4 C7 H7C 109.5 . .
H7A C7 H7C 109.5 . .
H7B C7 H7C 109.5 . .
C8 C8 N5 68(4) 2 .
C8 C8 H8A 149.0 2 .
N5 C8 H8A 86.6 . .
C8 C8 H8B 68.4 2 .
N5 C8 H8B 113.9 . .
H8A C8 H8B 109.5 . .
C8 C8 H8C 99.8 2 .
N5 C8 H8C 124.9 . .
H8A C8 H8C 109.5 . .
H8B C8 H8C 109.4 . .
C1 N1 C2 110(2) . .
C1 N1 H1D 109.7 . .
C2 N1 H1D 109.7 . .
C1 N1 H1E 109.7 . .
C2 N1 H1E 109.7 . .
H1D N1 H1E 108.2 . .
C4 N2 C3 114(3) . .
C4 N2 H2D 108.8 . .
C3 N2 H2D 108.8 . .
C4 N2 H2E 108.8 . .
C3 N2 H2E 108.8 . .
H2D N2 H2E 107.7 . .
C5 N3 C6 119(4) . .
C5 N3 H3D 107.5 . .
C6 N3 H3D 107.5 . .
C5 N3 H3E 107.5 . .
C6 N3 H3E 107.5 . .
H3D N3 H3E 107.0 . .
C7 N4 C7 91(7) . 2_565
C7 N4 H4D 112.0 . .
C7 N4 H4D 112.8 2_565 .
C8 N5 C8 44(7) . 2
C8 N5 H5D 129.3 . .
C8 N5 H5D 114.7 2 .

loop_
_geom_bond_atom_site_label_1
_geom_bond_atom_site_label_2
_geom_bond_distance
_geom_bond_site_symmetry_2
Er1 O10 2.258(16) .
Er1 O7 2.285(14) .
Er1 O8 2.286(16) 7_566
Er1 O1 2.305(12) 8_656
Er1 O1 2.311(12) .
Er1 O6 2.370(14) 7_566
Er1 O2 2.379(11) .
Er1 O2 2.540(12) 7_566
Er1 O19 2.818(19) 7_566
Er1 S4 3.214(6) 7_566
Er1 Er3 3.8421(12) .
Er2 O3 2.250(13) .
Er2 O12 2.266(16) .
Er2 O18 2.279(16) 5_665
Er2 O5 2.306(15) .
Er2 O13 2.393(15) .
Er2 O6 2.396(15) .
Er2 O11 2.472(16) .
Er2 O17 2.54(2) .
Er2 S3 3.051(6) .
Er2 S4 3.097(7) .
Er3 O3 2.176(11) 2
Er3 O3 2.176(11) .
Er3 O1 2.291(11) 2
Er3 O1 2.292(11) .
Er3 O4 2.309(13) .
Er3 O4 2.309(13) 2
Er3 O2 2.359(13) 2
Er3 O2 2.359(13) .
Er3 Er1 3.8421(12) 2
S1 O9 1.444(16) .
S1 O5 1.457(16) .
S1 O7 1.485(14) .
S1 O4 1.501(16) .
S2 O14 1.463(19) .
S2 O12 1.466(15) .
S2 O10 1.469(16) .
S2 O8 1.479(17) .
S3 O15 1.453(18) .
S3 O18 1.467(17) .
S3 O11 1.473(18) .
S3 O13 1.503(17) .
S4 O19 1.459(19) .
S4 O16 1.464(18) .
S4 O17 1.465(18) .
S4 O6 1.508(19) .
S4 Er1 3.214(6) 8_656
O1 Er1 2.305(12) 7_566
O2 Er1 2.540(12) 8_656
O6 Er1 2.370(14) 8_656
O8 Er1 2.286(16) 8_656
O18 Er2 2.279(16) 5_665
O19 Er1 2.818(19) 8_656
C1 N1 1.48(3) .
C1 H1A 0.9600 .
C1 H1B 0.9600 .
C1 H1C 0.9600 .
C2 N1 1.49(3) .
C2 H2A 0.9600 .
C2 H2B 0.9600 .
C2 H2C 0.9600 .
C3 N2 1.46(4) .
C3 H3A 0.9600 .
C3 H3B 0.9600 .
C3 H3C 0.9600 .
C4 N2 1.42(4) .
C4 H4A 0.9600 .
C4 H4B 0.9600 .
C4 H4C 0.9600 .
C5 N3 1.40(5) .
C5 H5A 0.9600 .
C5 H5B 0.9600 .
C5 H5C 0.9600 .
C6 N3 1.46(5) .
C6 H6A 0.9600 .
C6 H6B 0.9600 .
C6 H6C 0.9600 .
C7 N4 1.50(2) .
C7 H7A 0.9600 .
C7 H7B 0.9600 .
C7 H7C 0.9600 .
C8 C8 1.12(18) 2
C8 N5 1.49(2) .
C8 H8A 0.9558 .
C8 H8B 0.9560 .
C8 H8C 0.9559 .
N1 H1D 0.8900 .
N1 H1E 0.8900 .
N2 H2D 0.8900 .
N2 H2E 0.8900 .
N3 H3D 0.8900 .
N3 H3E 0.8900 .
N4 C7 1.50(2) 2_565
N4 H4D 0.8961 .
N5 C8 1.49(2) 2
N5 H5D 0.8963 .
